data_7210050
loop_
_publ_author_name
'Yang, Yan'
'Du, Peng'
'Yang, Jin'
'Kan, Wei-Qiu'
'Ma, Jian-Fang'

_publ_section_title
;
 A series of Cu(ii) and Cd(ii) coordination polymers constructed by
 3,5-dinitrosalicylic acid and flexible bis(triazole) ligands containing
 different spacers
;
_journal_issue 21
_journal_name_full CrystEngComm
_journal_page_first 4357
_journal_paper_doi 10.1039/c3ce00034f
_journal_volume 15
_journal_year 2013
_chemical_formula_moiety 'C19 H14 Cu N8 O7, 0.5H2O'
_chemical_formula_sum 'C19 H15 Cu N8 O7.5'
_chemical_formula_weight 538.92
_chemical_name_systematic
;
?
;
_space_group_IT_number 14
_symmetry_cell_setting monoclinic
_symmetry_space_group_name_Hall '-P 2ybc'
_symmetry_space_group_name_H-M 'P 1 21/c 1'
_atom_sites_solution_hydrogens geom
_atom_sites_solution_primary direct
_atom_sites_solution_secondary difmap
_audit_creation_method SHELXL-97
_cell_angle_alpha 90.00
_cell_angle_beta 90.675(3)
_cell_angle_gamma 90.00
_cell_formula_units_Z 4
_cell_length_a 5.0173(2)
_cell_length_b 19.7139(7)
_cell_length_c 21.1911(7)
_cell_measurement_reflns_used 3886
_cell_measurement_temperature 293(2)
_cell_measurement_theta_max 29.1392
_cell_measurement_theta_min 3.0574
_cell_volume 2095.88(13)
_computing_cell_refinement CrysAlis
_computing_data_collection 'CrysAlis (Oxford Diffraction, 2006)'
_computing_data_reduction CrysAlis
_computing_structure_refinement 'SHELXL-97 (Sheldrick, 2008)'
_computing_structure_solution 'SHELXS-97 (Sheldrick, 1997)'
_diffrn_ambient_temperature 293(2)
_diffrn_detector_area_resol_mean 10.0
_diffrn_measured_fraction_theta_full 0.998
_diffrn_measured_fraction_theta_max 0.998
_diffrn_measurement_device_type 'Oxford Diffraction Gemini R Ultra'
_diffrn_measurement_method '\w scan'
_diffrn_radiation_monochromator graphite
_diffrn_radiation_source 'fine-focus sealed tube'
_diffrn_radiation_type MoK\a
_diffrn_radiation_wavelength 0.71073
_diffrn_reflns_av_R_equivalents 0.0392
_diffrn_reflns_av_sigmaI/netI 0.0421
_diffrn_reflns_limit_h_max 6
_diffrn_reflns_limit_h_min -6
_diffrn_reflns_limit_k_max 22
_diffrn_reflns_limit_k_min -23
_diffrn_reflns_limit_l_max 25
_diffrn_reflns_limit_l_min -25
_diffrn_reflns_number 13291
_diffrn_reflns_theta_full 25.00
_diffrn_reflns_theta_max 25.35
_diffrn_reflns_theta_min 3.06
_exptl_absorpt_coefficient_mu 1.109
_exptl_absorpt_correction_T_max 0.8426
_exptl_absorpt_correction_T_min 0.7615
_exptl_absorpt_correction_type multi-scan
_exptl_absorpt_process_details
;
CrysAlis (Oxford Diffraction, 2006)
;
_exptl_crystal_colour green
_exptl_crystal_density_diffrn 1.708
_exptl_crystal_density_method 'not measured'
_exptl_crystal_description needle
_exptl_crystal_F_000 1096
_exptl_crystal_size_max 0.26
_exptl_crystal_size_mid 0.18
_exptl_crystal_size_min 0.16
_refine_diff_density_max 0.421
_refine_diff_density_min -0.303
_refine_diff_density_rms 0.057
_refine_ls_extinction_method none
_refine_ls_goodness_of_fit_ref 1.061
_refine_ls_hydrogen_treatment constr
_refine_ls_matrix_type full
_refine_ls_number_parameters 325
_refine_ls_number_reflns 3811
_refine_ls_number_restraints 0
_refine_ls_restrained_S_all 1.061
_refine_ls_R_factor_all 0.0583
_refine_ls_R_factor_gt 0.0403
_refine_ls_shift/su_max 0.003
_refine_ls_shift/su_mean 0.000
_refine_ls_structure_factor_coef Fsqd
_refine_ls_weighting_details 'calc w=1/[\s^2^(Fo^2^)+(0.0377P)^2^+0.8653P] where P=(Fo^2^+2Fc^2^)/3'
_refine_ls_weighting_scheme calc
_refine_ls_wR_factor_gt 0.0831
_refine_ls_wR_factor_ref 0.0896
_reflns_number_gt 3004
_reflns_number_total 3811
_reflns_threshold_expression >2\s(I)
_cod_data_source_file c3ce00034f.txt
_cod_data_source_block Compound-8
_cod_original_formula_sum 'C19 H15 Cu N8 O7.50'
_cod_database_code 7210050

loop_
_symmetry_equiv_pos_as_xyz
'x, y, z'
'-x, y+1/2, -z+1/2'
'-x, -y, -z'
'x, -y-1/2, z-1/2'

loop_
_atom_site_label
_atom_site_type_symbol
_atom_site_fract_x
_atom_site_fract_y
_atom_site_fract_z
_atom_site_U_iso_or_equiv
_atom_site_adp_type
_atom_site_occupancy
_atom_site_symmetry_multiplicity
_atom_site_calc_flag
_atom_site_refinement_flags
Cu1 Cu 0.05032(7) 0.025905(17) 0.697228(16) 0.03079(13) Uani 1 1 d .
C1 C 0.4679(5) -0.07879(14) 0.76556(13) 0.0290(6) Uani 1 1 d .
C2 C 0.2606(5) -0.04981(15) 0.80239(13) 0.0300(6) Uani 1 1 d .
C3 C 0.2235(6) -0.08009(15) 0.86308(14) 0.0351(7) Uani 1 1 d .
C4 C 0.3647(6) -0.13577(16) 0.88359(14) 0.0392(7) Uani 1 1 d .
H4 H 0.3290 -0.1554 0.9225 0.047 Uiso 1 1 calc R
C5 C 0.5590(6) -0.16194(15) 0.84566(15) 0.0368(7) Uani 1 1 d .
C6 C 0.6167(6) -0.13287(15) 0.78814(14) 0.0341(7) Uani 1 1 d .
H6 H 0.7566 -0.1498 0.7644 0.041 Uiso 1 1 calc R
C7 C 0.5423(5) -0.05085(14) 0.70232(13) 0.0305(6) Uani 1 1 d .
C8 C -0.2155(6) 0.03957(15) 0.56731(14) 0.0369(7) Uani 1 1 d .
H8 H -0.3518 0.0098 0.5777 0.044 Uiso 1 1 calc R
C9 C 0.1308(6) 0.09883(15) 0.57447(14) 0.0356(7) Uani 1 1 d .
H9 H 0.2854 0.1200 0.5889 0.043 Uiso 1 1 calc R
C10 C 0.1325(6) 0.14586(17) 0.46458(15) 0.0415(8) Uani 1 1 d .
H10A H 0.1871 0.1150 0.4315 0.050 Uiso 1 1 calc R
H10B H 0.2889 0.1708 0.4787 0.050 Uiso 1 1 calc R
C11 C -0.0691(6) 0.19502(15) 0.43800(13) 0.0334(7) Uani 1 1 d .
C12 C -0.2135(8) 0.17787(17) 0.38571(18) 0.0581(10) Uani 1 1 d .
H12 H -0.1884 0.1357 0.3671 0.070 Uiso 1 1 calc R
C13 C -0.3971(8) 0.22250(18) 0.35990(19) 0.0622(11) Uani 1 1 d .
H13 H -0.4963 0.2094 0.3246 0.075 Uiso 1 1 calc R
C14 C -0.4362(6) 0.28543(15) 0.38504(14) 0.0364(7) Uani 1 1 d .
C15 C -0.2902(8) 0.30269(19) 0.43750(17) 0.0570(10) Uani 1 1 d .
H15 H -0.3130 0.3452 0.4557 0.068 Uiso 1 1 calc R
C16 C -0.1087(8) 0.25765(19) 0.46392(16) 0.0566(10) Uani 1 1 d .
H16 H -0.0124 0.2702 0.4998 0.068 Uiso 1 1 calc R
C17 C -0.6181(6) 0.33544(18) 0.35237(16) 0.0456(8) Uani 1 1 d .
H17A H -0.7865 0.3138 0.3418 0.055 Uiso 1 1 calc R
H17B H -0.6535 0.3734 0.3802 0.055 Uiso 1 1 calc R
C18 C -0.3414(7) 0.35515(17) 0.20322(16) 0.0483(8) Uani 1 1 d .
H18 H -0.3120 0.3422 0.1617 0.058 Uiso 1 1 calc R
C19 C -0.3106(6) 0.40828(15) 0.28884(14) 0.0352(7) Uani 1 1 d .
H19 H -0.2611 0.4384 0.3206 0.042 Uiso 1 1 calc R
N1 N -0.0161(5) 0.05688(12) 0.60818(11) 0.0329(6) Uani 1 1 d .
N2 N -0.1983(5) 0.06858(14) 0.51197(12) 0.0415(6) Uani 1 1 d .
N3 N 0.0273(5) 0.10634(12) 0.51767(11) 0.0340(6) Uani 1 1 d .
N4 N -0.4896(5) 0.35980(13) 0.29444(12) 0.0379(6) Uani 1 1 d .
N5 N -0.5115(6) 0.32418(15) 0.23966(14) 0.0537(8) Uani 1 1 d .
N6 N -0.2116(5) 0.40772(12) 0.23120(11) 0.0348(6) Uani 1 1 d .
N7 N 0.0288(6) -0.05320(17) 0.90708(12) 0.0487(7) Uani 1 1 d .
N8 N 0.7092(6) -0.22039(14) 0.86817(15) 0.0498(7) Uani 1 1 d .
O1 O 0.7673(4) -0.06446(10) 0.68171(9) 0.0367(5) Uani 1 1 d .
O2 O 0.3777(4) -0.01427(10) 0.67124(9) 0.0366(5) Uani 1 1 d .
O3 O 0.1157(4) 0.00032(10) 0.78391(9) 0.0357(5) Uani 1 1 d .
O4 O -0.0438(9) 0.00448(19) 0.90261(14) 0.1178(16) Uani 1 1 d .
O5 O -0.0554(5) -0.09003(15) 0.94804(13) 0.0740(8) Uani 1 1 d .
O6 O 0.6185(6) -0.25249(13) 0.91285(13) 0.0721(8) Uani 1 1 d .
O7 O 0.9163(5) -0.23510(13) 0.84175(14) 0.0649(7) Uani 1 1 d .
O1W O -0.5174(19) 0.0344(5) 0.9711(5) 0.159(4) Uani 0.50 1 d P

loop_
_atom_site_aniso_label
_atom_site_aniso_U_11
_atom_site_aniso_U_22
_atom_site_aniso_U_33
_atom_site_aniso_U_23
_atom_site_aniso_U_13
_atom_site_aniso_U_12
Cu1 0.0345(2) 0.0337(2) 0.0241(2) 0.00359(15) -0.00058(14) 0.00345(15)
C1 0.0279(14) 0.0297(15) 0.0294(16) 0.0006(12) -0.0030(12) -0.0043(12)
C2 0.0320(15) 0.0328(16) 0.0250(15) -0.0008(13) -0.0052(12) -0.0048(13)
C3 0.0386(16) 0.0394(18) 0.0273(16) 0.0012(13) 0.0001(13) -0.0010(14)
C4 0.0486(19) 0.0394(18) 0.0295(17) 0.0084(14) -0.0062(14) -0.0073(15)
C5 0.0411(17) 0.0304(16) 0.0387(18) 0.0052(14) -0.0144(14) 0.0008(14)
C6 0.0316(15) 0.0328(16) 0.0378(18) -0.0043(14) -0.0045(13) -0.0012(13)
C7 0.0315(16) 0.0299(15) 0.0302(16) -0.0024(13) -0.0003(13) -0.0051(13)
C8 0.0386(17) 0.0398(18) 0.0323(17) 0.0066(14) -0.0003(14) -0.0016(14)
C9 0.0414(17) 0.0349(17) 0.0305(17) 0.0051(14) -0.0031(14) -0.0010(14)
C10 0.0470(18) 0.045(2) 0.0325(17) 0.0124(15) 0.0091(14) -0.0010(15)
C11 0.0401(17) 0.0341(17) 0.0262(16) 0.0072(13) 0.0041(13) -0.0019(13)
C12 0.085(3) 0.0324(19) 0.057(2) -0.0083(17) -0.025(2) 0.0065(18)
C13 0.081(3) 0.044(2) 0.060(3) -0.0035(18) -0.037(2) -0.0031(19)
C14 0.0374(17) 0.0357(18) 0.0362(18) 0.0103(14) 0.0067(14) -0.0041(13)
C15 0.084(3) 0.047(2) 0.040(2) -0.0116(17) -0.0063(19) 0.0193(19)
C16 0.078(3) 0.059(2) 0.0319(19) -0.0107(17) -0.0182(17) 0.0179(19)
C17 0.0394(18) 0.046(2) 0.051(2) 0.0141(16) 0.0082(15) 0.0009(15)
C18 0.065(2) 0.044(2) 0.0353(19) -0.0003(16) -0.0076(16) -0.0149(17)
C19 0.0404(17) 0.0300(16) 0.0352(18) 0.0020(13) -0.0032(14) -0.0022(13)
N1 0.0393(14) 0.0354(14) 0.0241(13) 0.0032(11) -0.0007(11) 0.0042(11)
N2 0.0424(15) 0.0495(17) 0.0325(15) 0.0082(13) -0.0024(12) -0.0034(13)
N3 0.0390(14) 0.0366(14) 0.0262(14) 0.0058(11) -0.0012(11) 0.0022(11)
N4 0.0380(14) 0.0355(14) 0.0401(16) 0.0085(12) -0.0023(12) 0.0003(12)
N5 0.0622(18) 0.0520(18) 0.0469(18) 0.0034(15) -0.0052(15) -0.0224(15)
N6 0.0428(14) 0.0309(14) 0.0305(14) 0.0020(11) -0.0059(11) -0.0045(11)
N7 0.0567(17) 0.064(2) 0.0250(15) 0.0069(14) -0.0020(13) 0.0124(15)
N8 0.0593(19) 0.0365(16) 0.0532(19) 0.0006(15) -0.0203(15) 0.0023(14)
O1 0.0328(11) 0.0383(12) 0.0393(12) -0.0020(10) 0.0072(9) 0.0009(9)
O2 0.0330(11) 0.0479(13) 0.0291(11) 0.0092(10) 0.0041(9) 0.0042(9)
O3 0.0413(11) 0.0412(12) 0.0247(11) 0.0043(9) 0.0007(9) 0.0111(10)
O4 0.197(4) 0.101(3) 0.058(2) 0.0317(18) 0.061(2) 0.087(3)
O5 0.0855(19) 0.087(2) 0.0502(17) 0.0166(15) 0.0283(15) 0.0048(16)
O6 0.102(2) 0.0522(16) 0.0617(18) 0.0247(14) -0.0100(16) 0.0152(15)
O7 0.0558(16) 0.0495(16) 0.089(2) 0.0007(14) -0.0149(15) 0.0160(12)
O1W 0.134(7) 0.154(9) 0.191(11) -0.017(6) 0.060(7) -0.004(6)

loop_
_atom_type_symbol
_atom_type_description
_atom_type_scat_dispersion_real
_atom_type_scat_dispersion_imag
_atom_type_scat_source
C C 0.0033 0.0016 'International Tables Vol C Tables 4.2.6.8 and 6.1.1.4'
H H 0.0000 0.0000 'International Tables Vol C Tables 4.2.6.8 and 6.1.1.4'
N N 0.0061 0.0033 'International Tables Vol C Tables 4.2.6.8 and 6.1.1.4'
O O 0.0106 0.0060 'International Tables Vol C Tables 4.2.6.8 and 6.1.1.4'
Cu Cu 0.3201 1.2651 'International Tables Vol C Tables 4.2.6.8 and 6.1.1.4'

loop_
_geom_angle_atom_site_label_1
_geom_angle_atom_site_label_2
_geom_angle_atom_site_label_3
_geom_angle
_geom_angle_site_symmetry_1
_geom_angle_site_symmetry_3
O2 Cu1 O3 91.66(8) . .
O2 Cu1 N6 161.48(10) . 4_566
O3 Cu1 N6 86.17(9) . 4_566
O2 Cu1 N1 89.36(9) . .
O3 Cu1 N1 177.45(9) . .
N6 Cu1 N1 92.11(10) 4_566 .
O2 Cu1 O1 99.75(8) . 1_455
O3 Cu1 O1 91.80(8) . 1_455
N6 Cu1 O1 98.71(8) 4_566 1_455
N1 Cu1 O1 90.33(9) . 1_455
C6 C1 C2 120.9(3) . .
C6 C1 C7 116.9(2) . .
C2 C1 C7 122.2(2) . .
O3 C2 C1 123.7(2) . .
O3 C2 C3 121.0(2) . .
C1 C2 C3 115.3(3) . .
C4 C3 C2 123.0(3) . .
C4 C3 N7 115.8(3) . .
C2 C3 N7 121.2(3) . .
C5 C4 C3 118.8(3) . .
C5 C4 H4 120.6 . .
C3 C4 H4 120.6 . .
C4 C5 C6 121.3(3) . .
C4 C5 N8 118.4(3) . .
C6 C5 N8 120.4(3) . .
C5 C6 C1 120.5(3) . .
C5 C6 H6 119.8 . .
C1 C6 H6 119.8 . .
O1 C7 O2 121.7(3) . .
O1 C7 C1 118.1(3) . .
O2 C7 C1 120.2(2) . .
N2 C8 N1 113.9(3) . .
N2 C8 H8 123.0 . .
N1 C8 H8 123.0 . .
N3 C9 N1 110.4(3) . .
N3 C9 H9 124.8 . .
N1 C9 H9 124.8 . .
N3 C10 C11 112.4(2) . .
N3 C10 H10A 109.1 . .
C11 C10 H10A 109.1 . .
N3 C10 H10B 109.1 . .
C11 C10 H10B 109.1 . .
H10A C10 H10B 107.9 . .
C12 C11 C16 118.3(3) . .
C12 C11 C10 119.6(3) . .
C16 C11 C10 122.1(3) . .
C11 C12 C13 120.7(3) . .
C11 C12 H12 119.6 . .
C13 C12 H12 119.6 . .
C14 C13 C12 121.5(3) . .
C14 C13 H13 119.3 . .
C12 C13 H13 119.3 . .
C13 C14 C15 117.7(3) . .
C13 C14 C17 120.3(3) . .
C15 C14 C17 121.8(3) . .
C14 C15 C16 120.8(3) . .
C14 C15 H15 119.6 . .
C16 C15 H15 119.6 . .
C11 C16 C15 121.0(3) . .
C11 C16 H16 119.5 . .
C15 C16 H16 119.5 . .
N4 C17 C14 109.1(2) . .
N4 C17 H17A 109.9 . .
C14 C17 H17A 109.9 . .
N4 C17 H17B 109.9 . .
C14 C17 H17B 109.9 . .
H17A C17 H17B 108.3 . .
N5 C18 N6 114.3(3) . .
N5 C18 H18 122.8 . .
N6 C18 H18 122.8 . .
N4 C19 N6 109.9(3) . .
N4 C19 H19 125.0 . .
N6 C19 H19 125.0 . .
C9 N1 C8 102.9(2) . .
C9 N1 Cu1 127.6(2) . .
C8 N1 Cu1 129.5(2) . .
C8 N2 N3 102.9(2) . .
C9 N3 N2 109.8(2) . .
C9 N3 C10 128.2(3) . .
N2 N3 C10 121.9(2) . .
C19 N4 N5 110.2(2) . .
C19 N4 C17 128.1(3) . .
N5 N4 C17 120.7(3) . .
C18 N5 N4 102.5(3) . .
C19 N6 C18 103.1(3) . .
C19 N6 Cu1 125.7(2) . 4_565
C18 N6 Cu1 131.2(2) . 4_565
O4 N7 O5 121.2(3) . .
O4 N7 C3 120.0(3) . .
O5 N7 C3 118.8(3) . .
O7 N8 O6 123.7(3) . .
O7 N8 C5 118.6(3) . .
O6 N8 C5 117.7(3) . .
C7 O1 Cu1 110.12(17) . 1_655
C7 O2 Cu1 129.78(18) . .
C2 O3 Cu1 125.48(17) . .

loop_
_geom_bond_atom_site_label_1
_geom_bond_atom_site_label_2
_geom_bond_distance
_geom_bond_site_symmetry_2
Cu1 O2 1.9107(19) .
Cu1 O3 1.9292(19) .
Cu1 N6 1.995(2) 4_566
Cu1 N1 2.008(2) .
Cu1 O1 2.300(2) 1_455
C1 C6 1.384(4) .
C1 C2 1.427(4) .
C1 C7 1.500(4) .
C2 O3 1.285(3) .
C2 C3 1.432(4) .
C3 C4 1.374(4) .
C3 N7 1.458(4) .
C4 C5 1.372(4) .
C4 H4 0.9300 .
C5 C6 1.381(4) .
C5 N8 1.454(4) .
C6 H6 0.9300 .
C7 O1 1.244(3) .
C7 O2 1.274(3) .
C8 N2 1.308(4) .
C8 N1 1.359(4) .
C8 H8 0.9300 .
C9 N3 1.314(4) .
C9 N1 1.323(4) .
C9 H9 0.9300 .
C10 N3 1.472(4) .
C10 C11 1.505(4) .
C10 H10A 0.9700 .
C10 H10B 0.9700 .
C11 C12 1.359(4) .
C11 C16 1.367(4) .
C12 C13 1.382(5) .
C12 H12 0.9300 .
C13 C14 1.365(5) .
C13 H13 0.9300 .
C14 C15 1.367(5) .
C14 C17 1.507(4) .
C15 C16 1.385(5) .
C15 H15 0.9300 .
C16 H16 0.9300 .
C17 N4 1.474(4) .
C17 H17A 0.9700 .
C17 H17B 0.9700 .
C18 N5 1.309(4) .
C18 N6 1.357(4) .
C18 H18 0.9300 .
C19 N4 1.318(4) .
C19 N6 1.324(4) .
C19 H19 0.9300 .
N2 N3 1.359(3) .
N4 N5 1.360(4) .
N6 Cu1 1.995(2) 4_565
N7 O4 1.198(4) .
N7 O5 1.211(3) .
N8 O7 1.221(4) .
N8 O6 1.230(4) .
O1 Cu1 2.300(2) 1_655

loop_
_geom_torsion_atom_site_label_1
_geom_torsion_atom_site_label_2
_geom_torsion_atom_site_label_3
_geom_torsion_atom_site_label_4
_geom_torsion
_geom_torsion_site_symmetry_1
_geom_torsion_site_symmetry_4
C6 C1 C2 O3 -179.9(3) . .
C7 C1 C2 O3 2.6(4) . .
C6 C1 C2 C3 0.7(4) . .
C7 C1 C2 C3 -176.8(3) . .
O3 C2 C3 C4 176.8(3) . .
C1 C2 C3 C4 -3.8(4) . .
O3 C2 C3 N7 -2.8(4) . .
C1 C2 C3 N7 176.6(3) . .
C2 C3 C4 C5 3.1(5) . .
N7 C3 C4 C5 -177.3(3) . .
C3 C4 C5 C6 0.9(5) . .
C3 C4 C5 N8 179.3(3) . .
C4 C5 C6 C1 -3.9(5) . .
N8 C5 C6 C1 177.7(3) . .
C2 C1 C6 C5 3.1(4) . .
C7 C1 C6 C5 -179.3(3) . .
C6 C1 C7 O1 -18.5(4) . .
C2 C1 C7 O1 159.1(3) . .
C6 C1 C7 O2 161.6(3) . .
C2 C1 C7 O2 -20.8(4) . .
N3 C10 C11 C12 -97.9(4) . .
N3 C10 C11 C16 83.6(4) . .
C16 C11 C12 C13 -0.6(5) . .
C10 C11 C12 C13 -179.1(3) . .
C11 C12 C13 C14 1.3(6) . .
C12 C13 C14 C15 -1.0(6) . .
C12 C13 C14 C17 174.1(3) . .
C13 C14 C15 C16 0.1(5) . .
C17 C14 C15 C16 -174.9(3) . .
C12 C11 C16 C15 -0.3(5) . .
C10 C11 C16 C15 178.2(3) . .
C14 C15 C16 C11 0.5(6) . .
C13 C14 C17 N4 -71.4(4) . .
C15 C14 C17 N4 103.6(4) . .
N3 C9 N1 C8 0.2(3) . .
N3 C9 N1 Cu1 178.93(19) . .
N2 C8 N1 C9 -0.4(3) . .
N2 C8 N1 Cu1 -179.2(2) . .
O2 Cu1 N1 C9 -61.7(2) . .
O3 Cu1 N1 C9 52(2) . .
N6 Cu1 N1 C9 99.9(2) 4_566 .
O1 Cu1 N1 C9 -161.4(2) 1_455 .
O2 Cu1 N1 C8 116.8(2) . .
O3 Cu1 N1 C8 -129.5(19) . .
N6 Cu1 N1 C8 -81.7(3) 4_566 .
O1 Cu1 N1 C8 17.1(2) 1_455 .
N1 C8 N2 N3 0.5(3) . .
N1 C9 N3 N2 0.1(3) . .
N1 C9 N3 C10 -177.1(3) . .
C8 N2 N3 C9 -0.4(3) . .
C8 N2 N3 C10 177.1(3) . .
C11 C10 N3 C9 -126.9(3) . .
C11 C10 N3 N2 56.2(4) . .
N6 C19 N4 N5 1.0(3) . .
N6 C19 N4 C17 169.7(3) . .
C14 C17 N4 C19 -82.6(4) . .
C14 C17 N4 N5 85.0(4) . .
N6 C18 N5 N4 0.4(4) . .
C19 N4 N5 C18 -0.9(3) . .
C17 N4 N5 C18 -170.5(3) . .
N4 C19 N6 C18 -0.7(3) . .
N4 C19 N6 Cu1 176.31(18) . 4_565
N5 C18 N6 C19 0.2(4) . .
N5 C18 N6 Cu1 -176.6(2) . 4_565
C4 C3 N7 O4 157.7(4) . .
C2 C3 N7 O4 -22.7(5) . .
C4 C3 N7 O5 -21.8(4) . .
C2 C3 N7 O5 157.8(3) . .
C4 C5 N8 O7 -164.7(3) . .
C6 C5 N8 O7 13.7(4) . .
C4 C5 N8 O6 15.6(4) . .
C6 C5 N8 O6 -165.9(3) . .
O2 C7 O1 Cu1 79.2(3) . 1_655
C1 C7 O1 Cu1 -100.8(2) . 1_655
O1 C7 O2 Cu1 -168.5(2) . .
C1 C7 O2 Cu1 11.4(4) . .
O3 Cu1 O2 C7 8.0(3) . .
N6 Cu1 O2 C7 90.9(4) 4_566 .
N1 Cu1 O2 C7 -174.4(3) . .
O1 Cu1 O2 C7 -84.1(3) 1_455 .
C1 C2 O3 Cu1 23.6(4) . .
C3 C2 O3 Cu1 -157.0(2) . .
O2 Cu1 O3 C2 -25.8(2) . .
N6 Cu1 O3 C2 172.6(2) 4_566 .
N1 Cu1 O3 C2 -139.5(19) . .
O1 Cu1 O3 C2 74.0(2) 1_455 .
